data_4308582
loop_
_publ_author_name
'Torsten K\"uppers'
'Eduard Bernhardt'
'Helge Willner'
'Henning W. Rohm'
'Martin K\"ockerling'

_publ_contact_author
;
Martin K\"ockerling
Universit\"at Rostock
Fachbereich Chemie
Anorganische Chemie/Festk\"orperchemie
Albert-Einstein-Str. 3a
D-18057 Rostock
Germany
;
_publ_contact_author_email martin.koeckerling@chemie.uni-rostock.de
_publ_contact_author_fax intl-code-(0)381-498-6382
_publ_contact_author_phone intl-code-(0)381-498-6390
_publ_section_title
;
Tetracyanoborate Salts M[B(CN)4] with M = Singly Charged Cations:
Properties and Structures
;
_journal_name_full 'Inorganic Chemistry'
_journal_page_first 1015
_journal_page_last 1022
_journal_paper_doi 10.1021/ic048780q
_journal_volume 44
_journal_year 2005
_chemical_formula_moiety 'C4 B Cs N4'
_chemical_formula_structural 'Cs B (CN)4'
_chemical_formula_sum 'C4 B Cs N4'
_chemical_formula_weight 247.80
_chemical_name_systematic Caesium-tetracyanoborate
_space_group_IT_number 88
_symmetry_cell_setting tetragonal
_symmetry_space_group_name_Hall '-I 4ad'
_symmetry_space_group_name_H-M 'I 41/a :2'
_atom_sites_solution_primary direct
_atom_sites_solution_secondary difmap
_audit_creation_date august-2-2004
_audit_creation_method SHELXL-97
_cell_angle_alpha 90.00
_cell_angle_beta 90.00
_cell_angle_gamma 90.00
_cell_formula_units_Z 4
_cell_length_a 7.300(2)
_cell_length_b 7.300(2)
_cell_length_c 15.340(5)
_cell_measurement_reflns_used 40
_cell_measurement_temperature 293(2)
_cell_measurement_theta_max 43.495
_cell_measurement_theta_min 6.147
_cell_volume 817.5(4)
_computing_cell_refinement 'Siemens XSCANS'
_computing_data_collection 'Siemens XSCANS'
_computing_data_reduction 'Siemens XSCANS'
_computing_molecular_graphics 'Siemens SHELXTL'
_computing_publication_material 'Siemens SHELXTL'
_computing_structure_refinement 'Siemens SHELXTL'
_computing_structure_solution 'Siemens SHELXTL'
_diffrn_ambient_temperature 293(2)
_diffrn_measured_fraction_theta_full 0.99
_diffrn_measured_fraction_theta_max 0.99
_diffrn_measurement_device_type 'Siemens P4'
_diffrn_measurement_method '\w scans'
_diffrn_radiation_monochromator graphite
_diffrn_radiation_source 'fine-focus sealed tube'
_diffrn_radiation_type MoK\a
_diffrn_radiation_wavelength 0.71073
_diffrn_reflns_av_R_equivalents 0.0450
_diffrn_reflns_av_sigmaI/netI 0.0257
_diffrn_reflns_limit_h_max 9
_diffrn_reflns_limit_h_min -1
_diffrn_reflns_limit_k_max 1
_diffrn_reflns_limit_k_min -9
_diffrn_reflns_limit_l_max 1
_diffrn_reflns_limit_l_min -19
_diffrn_reflns_number 724
_diffrn_reflns_theta_full 26.96
_diffrn_reflns_theta_max 26.96
_diffrn_reflns_theta_min 3.09
_diffrn_standards_decay_% 0
_diffrn_standards_interval_count 98
_diffrn_standards_number 2
_exptl_absorpt_coefficient_mu 4.458
_exptl_absorpt_correction_T_max 0.994
_exptl_absorpt_correction_T_min 0.556
_exptl_absorpt_correction_type psi-scan
_exptl_absorpt_process_details 'North, Phillips & Mathews (1968)'
_exptl_crystal_colour colourless
_exptl_crystal_density_diffrn 2.013
_exptl_crystal_density_method 'not measured'
_exptl_crystal_description irregular
_exptl_crystal_F_000 448
_exptl_crystal_size_max 0.32
_exptl_crystal_size_mid 0.28
_exptl_crystal_size_min 0.22
_refine_diff_density_max 1.606
_refine_diff_density_min -0.907
_refine_diff_density_rms 0.151
_refine_ls_extinction_coef 0.015(3)
_refine_ls_extinction_expression Fc^*^=kFc[1+0.001xFc^2^\l^3^/sin(2\q)]^-1/4^
_refine_ls_extinction_method SHELXL
_refine_ls_goodness_of_fit_ref 1.036
_refine_ls_matrix_type full
_refine_ls_number_parameters 24
_refine_ls_number_reflns 446
_refine_ls_number_restraints 0
_refine_ls_restrained_S_all 1.036
_refine_ls_R_factor_all 0.0414
_refine_ls_R_factor_gt 0.0396
_refine_ls_shift/su_max 0.000
_refine_ls_shift/su_mean 0.000
_refine_ls_structure_factor_coef Fsqd
_refine_ls_weighting_details 'calc w=1/[\s^2^(Fo^2^)+(0.0715P)^2^+2.2450P] where P=(Fo^2^+2Fc^2^)/3'
_refine_ls_weighting_scheme calc
_refine_ls_wR_factor_gt 0.1000
_refine_ls_wR_factor_ref 0.1020
_reflns_number_gt 407
_reflns_number_total 446
_reflns_threshold_expression >2sigma(I)
_cod_data_source_file ic048780qsi20041119_090312_1.cif
_cod_data_source_block CsB(CN)4
_cod_depositor_comments
;
The following automatic conversions were performed:

'_exptl_absorpt_correction_type' tag value 'psi-scans' was replaced
with 'psi-scan' value.

Automatic conversion script
Id: cif_fix_values 1646 2011-03-28 12:23:43Z adriana 
;
_cod_original_sg_symbol_H-M 'I 41/a'
_cod_database_code 4308582

loop_
_symmetry_equiv_pos_as_xyz
'x, y, z'
'-x+1/2, -y, z+1/2'
'-y+3/4, x+1/4, z+1/4'
'y+3/4, -x+3/4, z+3/4'
'x+1/2, y+1/2, z+1/2'
'-x+1, -y+1/2, z+1'
'-y+5/4, x+3/4, z+3/4'
'y+5/4, -x+5/4, z+5/4'
'-x, -y, -z'
'x-1/2, y, -z-1/2'
'y-3/4, -x-1/4, -z-1/4'
'-y-3/4, x-3/4, -z-3/4'
'-x+1/2, -y+1/2, -z+1/2'
'x, y+1/2, -z'
'y-1/4, -x+1/4, -z+1/4'
'-y-1/4, x-1/4, -z-1/4'

loop_
_atom_site_label
_atom_site_type_symbol
_atom_site_fract_x
_atom_site_fract_y
_atom_site_fract_z
_atom_site_U_iso_or_equiv
_atom_site_adp_type
_atom_site_occupancy
_atom_site_calc_flag
_atom_site_refinement_flags
_atom_site_disorder_assembly
_atom_site_disorder_group
B1 B 0.0000 0.2500 0.1250 0.044(2) Uani 1 d S . .
C1 C 0.1441(7) 0.3542(7) 0.0660(3) 0.0475(10) Uani 1 d . . .
N1 N 0.2481(7) 0.4303(7) 0.0255(4) 0.0632(12) Uani 1 d . . .
Cs1 Cs 0.5000 0.7500 0.1250 0.0483(4) Uani 1 d S . .

loop_
_atom_site_aniso_label
_atom_site_aniso_U_11
_atom_site_aniso_U_22
_atom_site_aniso_U_33
_atom_site_aniso_U_23
_atom_site_aniso_U_13
_atom_site_aniso_U_12
B1 0.042(3) 0.042(3) 0.049(6) 0.000 0.000 0.000
C1 0.048(2) 0.043(2) 0.051(2) 0.0012(19) 0.000(2) -0.002(2)
N1 0.063(3) 0.059(3) 0.068(3) 0.001(2) 0.012(2) -0.008(2)
Cs1 0.0477(4) 0.0477(4) 0.0495(5) 0.000 0.000 0.000

loop_
_atom_type_symbol
_atom_type_description
_atom_type_scat_dispersion_real
_atom_type_scat_dispersion_imag
_atom_type_scat_source
C C 0.0033 0.0016 'International Tables Vol C Tables 4.2.6.8 and 6.1.1.4'
B B 0.0013 0.0007 'International Tables Vol C Tables 4.2.6.8 and 6.1.1.4'
N N 0.0061 0.0033 'International Tables Vol C Tables 4.2.6.8 and 6.1.1.4'
Cs Cs -0.3680 2.1192 'International Tables Vol C Tables 4.2.6.8 and 6.1.1.4'

loop_
_geom_angle_atom_site_label_1
_geom_angle_atom_site_label_2
_geom_angle_atom_site_label_3
_geom_angle
_geom_angle_site_symmetry_1
_geom_angle_site_symmetry_3
C1 B1 C1 110.3(4) 6_454 .
C1 B1 C1 109.08(18) 6_454 12_666
C1 B1 C1 109.08(18) . 12_666
C1 B1 C1 109.08(18) 6_454 15
C1 B1 C1 109.08(18) . 15
C1 B1 C1 110.3(4) 12_666 15
N1 C1 B1 178.5(5) . .
C1 N1 Cs1 125.2(4) . 9_665
C1 N1 Cs1 117.6(4) . .
Cs1 N1 Cs1 107.32(15) 9_665 .
N1 Cs1 N1 120.70(13) 8_454 14
N1 Cs1 N1 88.8(2) 8_454 3
N1 Cs1 N1 120.70(13) 14 3
N1 Cs1 N1 120.70(13) 8_454 9_665
N1 Cs1 N1 88.8(2) 14 9_665
N1 Cs1 N1 120.70(13) 3 9_665
N1 Cs1 N1 161.46(19) 8_454 .
N1 Cs1 N1 69.20(9) 14 .
N1 Cs1 N1 72.82(8) 3 .
N1 Cs1 N1 72.68(15) 9_665 .
N1 Cs1 N1 69.20(9) 8_454 15_565
N1 Cs1 N1 72.82(8) 14 15_565
N1 Cs1 N1 72.68(15) 3 15_565
N1 Cs1 N1 161.46(19) 9_665 15_565
N1 Cs1 N1 102.05(8) . 15_565
N1 Cs1 N1 72.68(15) 8_454 12_766
N1 Cs1 N1 161.46(19) 14 12_766
N1 Cs1 N1 69.20(9) 3 12_766
N1 Cs1 N1 72.82(8) 9_665 12_766
N1 Cs1 N1 102.05(8) . 12_766
N1 Cs1 N1 125.6(2) 15_565 12_766
N1 Cs1 N1 72.82(8) 8_454 6_564
N1 Cs1 N1 72.68(15) 14 6_564
N1 Cs1 N1 161.46(19) 3 6_564
N1 Cs1 N1 69.20(9) 9_665 6_564
N1 Cs1 N1 125.6(2) . 6_564
N1 Cs1 N1 102.05(8) 15_565 6_564
N1 Cs1 N1 102.05(8) 12_766 6_564
N1 Cs1 Cs1 37.03(9) 8_454 13_665
N1 Cs1 Cs1 155.48(9) 14 13_665
N1 Cs1 Cs1 76.30(11) 3 13_665
N1 Cs1 Cs1 97.20(11) 9_665 13_665
N1 Cs1 Cs1 135.27(10) . 13_665
N1 Cs1 Cs1 98.67(11) 15_565 13_665
N1 Cs1 Cs1 35.64(9) 12_766 13_665
N1 Cs1 Cs1 87.21(9) 6_564 13_665
N1 Cs1 Cs1 155.48(9) 8_454 9_665
N1 Cs1 Cs1 76.30(11) 14 9_665
N1 Cs1 Cs1 97.20(11) 3 9_665
N1 Cs1 Cs1 37.03(9) 9_665 9_665
N1 Cs1 Cs1 35.64(9) . 9_665
N1 Cs1 Cs1 135.27(10) 15_565 9_665
N1 Cs1 Cs1 87.21(9) 12_766 9_665
N1 Cs1 Cs1 98.67(11) 6_564 9_665
Cs1 Cs1 Cs1 121.648(14) 13_665 9_665
N1 Cs1 Cs1 97.20(11) 8_454 9_675
N1 Cs1 Cs1 37.03(9) 14 9_675
N1 Cs1 Cs1 155.48(9) 3 9_675
N1 Cs1 Cs1 76.30(11) 9_665 9_675
N1 Cs1 Cs1 98.67(11) . 9_675
N1 Cs1 Cs1 87.21(9) 15_565 9_675
N1 Cs1 Cs1 135.27(10) 12_766 9_675
N1 Cs1 Cs1 35.64(9) 6_564 9_675
Cs1 Cs1 Cs1 121.648(14) 13_665 9_675
Cs1 Cs1 Cs1 87.17(2) 9_665 9_675
N1 Cs1 Cs1 76.30(11) 8_454 13_565
N1 Cs1 Cs1 97.20(11) 14 13_565
N1 Cs1 Cs1 37.03(9) 3 13_565
N1 Cs1 Cs1 155.48(9) 9_665 13_565
N1 Cs1 Cs1 87.21(9) . 13_565
N1 Cs1 Cs1 35.64(9) 15_565 13_565
N1 Cs1 Cs1 98.67(11) 12_766 13_565
N1 Cs1 Cs1 135.27(10) 6_564 13_565
Cs1 Cs1 Cs1 87.17(2) 13_665 13_565
Cs1 Cs1 Cs1 121.648(14) 9_665 13_565
Cs1 Cs1 Cs1 121.648(14) 9_675 13_565

loop_
_geom_bond_atom_site_label_1
_geom_bond_atom_site_label_2
_geom_bond_distance
_geom_bond_site_symmetry_2
B1 C1 1.582(5) 6_454
B1 C1 1.582(5) .
B1 C1 1.582(5) 12_666
B1 C1 1.582(5) 15
C1 N1 1.127(7) .
N1 Cs1 3.232(5) 9_665
N1 Cs1 3.340(5) .
Cs1 N1 3.232(5) 8_454
Cs1 N1 3.232(5) 14
Cs1 N1 3.232(5) 3
Cs1 N1 3.232(5) 9_665
Cs1 N1 3.340(5) 15_565
Cs1 N1 3.340(5) 12_766
Cs1 N1 3.340(5) 6_564
Cs1 Cs1 5.2943(11) 13_665
Cs1 Cs1 5.2943(11) 9_665
Cs1 Cs1 5.2943(11) 9_675
Cs1 Cs1 5.2943(11) 13_565
